data_7108681
loop_
_publ_author_name
'Daisuke Noda'
'Yusuke Sunada'
'Takuji Hatakeyama'
'Masaharu Nakamura'
'Hideo Nagashima'

_publ_section_title
;
 Iron promoted conjugate addition: implication of the six-centered
 mechanism based on the isolation of the iron-enolate intermediate
;
_journal_name_full Chem.Commun.
_journal_page_first 12231
_journal_paper_doi 10.1039/c2cc37144h
_journal_volume 48
_journal_year 2012
_chemical_formula_moiety 'C34 H38 Fe N2 O2'
_chemical_formula_sum 'C34 H38 Fe N2 O2'
_chemical_formula_weight 562.53
_space_group_IT_number 2
_symmetry_cell_setting triclinic
_symmetry_Int_Tables_number 2
_symmetry_space_group_name_Hall '-P 1'
_symmetry_space_group_name_H-M 'P -1'
_atom_sites_solution_hydrogens geom
_atom_sites_solution_primary direct
_atom_sites_solution_secondary difmap
_cell_angle_alpha 59.84(9)
_cell_angle_beta 75.33(9)
_cell_angle_gamma 84.57(13)
_cell_formula_units_Z 2
_cell_length_a 11.086(15)
_cell_length_b 11.68(2)
_cell_length_c 13.261(6)
_cell_measurement_reflns_used 67
_cell_measurement_temperature 123
_cell_measurement_theta_max 27.48
_cell_measurement_theta_min 3.18
_cell_volume 1435(4)
_computing_cell_refinement CrystalClear
_computing_data_collection 'CrystalClear (Rigaku Corp., 2000)'
_computing_data_reduction CrystalClear
_computing_molecular_graphics 'CrystalStructure 4.0'
_computing_publication_material 'CrystalStructure 4.0 (Rigaku, 2010)'
_computing_structure_refinement 'CRYSTALS (Carruthers, et al., 1999)'
_computing_structure_solution SIR97
_diffrn_ambient_temperature 123
_diffrn_detector_area_resol_mean 7.314
_diffrn_measured_fraction_theta_full 0.953
_diffrn_measured_fraction_theta_max 0.953
_diffrn_measurement_device_type 'Rigaku Saturn70'
_diffrn_measurement_method \w
_diffrn_radiation_type 'Mo K\a'
_diffrn_radiation_wavelength 0.71070
_diffrn_reflns_av_R_equivalents 0.0325
_diffrn_reflns_limit_h_max 14
_diffrn_reflns_limit_h_min -14
_diffrn_reflns_limit_k_max 15
_diffrn_reflns_limit_k_min -14
_diffrn_reflns_limit_l_max 17
_diffrn_reflns_limit_l_min -16
_diffrn_reflns_number 11342
_diffrn_reflns_theta_full 27.48
_diffrn_reflns_theta_max 27.48
_diffrn_standards_number 0
_exptl_absorpt_coefficient_mu 0.558
_exptl_absorpt_correction_T_max 0.935
_exptl_absorpt_correction_T_min 0.688
_exptl_absorpt_correction_type multi-scan
_exptl_absorpt_process_details 'REQAB (Rigaku, 1998)'
_exptl_crystal_colour brown
_exptl_crystal_density_diffrn 1.301
_exptl_crystal_density_method 'not measured'
_exptl_crystal_description block
_exptl_crystal_F_000 596.00
_exptl_crystal_size_max 0.160
_exptl_crystal_size_mid 0.140
_exptl_crystal_size_min 0.120
_refine_diff_density_max 2.300
_refine_diff_density_min -0.606
_refine_ls_extinction_method none
_refine_ls_goodness_of_fit_ref 1.001
_refine_ls_hydrogen_treatment constr
_refine_ls_number_parameters 390
_refine_ls_number_reflns 6279
_refine_ls_R_factor_gt 0.0616
_refine_ls_shift/su_max 0.000
_refine_ls_structure_factor_coef Fsqd
_refine_ls_weighting_details 'w = 1/[0.0077Fo^2^ + 1.0000\s(Fo^2^)]/(4Fo^2^)'
_refine_ls_weighting_scheme calc
_refine_ls_wR_factor_ref 0.1988
_reflns_number_gt 5702
_reflns_number_total 6279
_reflns_threshold_expression F^2^>2.0\s(F^2^)
_cod_data_source_file c2cc37144h.txt
_cod_data_source_block '_n4e-enolate'
_cod_database_code 7108681

loop_
_symmetry_equiv_pos_site_id
_symmetry_equiv_pos_as_xyz
1 +X,+Y,+Z
2 -X,-Y,-Z

loop_
_atom_site_label
_atom_site_type_symbol
_atom_site_fract_x
_atom_site_fract_y
_atom_site_fract_z
_atom_site_U_iso_or_equiv
_atom_site_adp_type
_atom_site_occupancy
_atom_site_symmetry_multiplicity
_atom_site_calc_flag
_atom_site_refinement_flags
Fe(1) Fe 0.35046(2) 0.20389(3) 0.76412(2) 0.01466(11) Uani 1.0 2 d .
O(1) O 0.29476(16) 0.30130(16) 0.62023(15) 0.0244(5) Uani 1.0 2 d .
O(2) O 0.26928(16) 0.07496(15) 0.92130(14) 0.0236(4) Uani 1.0 2 d .
N(1) N 0.53815(17) 0.15073(17) 0.70224(16) 0.0173(5) Uani 1.0 2 d .
N(2) N 0.45249(17) 0.32940(17) 0.79628(16) 0.0166(5) Uani 1.0 2 d .
C(1) C 0.6236(2) 0.2513(3) 0.6882(2) 0.0225(6) Uani 1.0 2 d .
C(2) C 0.5806(2) 0.2806(3) 0.7909(2) 0.0206(5) Uani 1.0 2 d .
C(3) C 0.5574(3) 0.1551(3) 0.5858(3) 0.0286(7) Uani 1.0 2 d .
C(4) C 0.5648(3) 0.0162(3) 0.7925(3) 0.0257(6) Uani 1.0 2 d .
C(5) C 0.4535(3) 0.4698(3) 0.7029(3) 0.0257(6) Uani 1.0 2 d .
C(6) C 0.4006(3) 0.3184(3) 0.9158(3) 0.0262(6) Uani 1.0 2 d .
C(7) C 0.2108(2) 0.3924(2) 0.58177(19) 0.0182(5) Uani 1.0 2 d .
C(8) C 0.1799(2) 0.4342(2) 0.47585(19) 0.0188(5) Uani 1.0 2 d .
C(9) C 0.1525(2) 0.4487(2) 0.6612(2) 0.0186(5) Uani 1.0 2 d .
C(10) C 0.1374(2) 0.5856(2) 0.6168(2) 0.0219(6) Uani 1.0 2 d .
C(11) C 0.0965(3) 0.6348(3) 0.6946(3) 0.0272(6) Uani 1.0 2 d .
C(12) C 0.0656(3) 0.5498(3) 0.8181(3) 0.0281(7) Uani 1.0 2 d .
C(13) C 0.0724(3) 0.4135(3) 0.8628(2) 0.0253(6) Uani 1.0 2 d .
C(14) C 0.1163(2) 0.3639(3) 0.7853(2) 0.0206(6) Uani 1.0 2 d .
C(15) C 0.2279(2) 0.3867(2) 0.3906(2) 0.0183(5) Uani 1.0 2 d .
C(16) C 0.2006(2) 0.4554(3) 0.2779(3) 0.0223(6) Uani 1.0 2 d .
C(17) C 0.2472(3) 0.4167(3) 0.1922(2) 0.0258(6) Uani 1.0 2 d .
C(18) C 0.3200(3) 0.3076(3) 0.2172(2) 0.0271(6) Uani 1.0 2 d .
C(19) C 0.3448(3) 0.2349(3) 0.3305(3) 0.0249(6) Uani 1.0 2 d .
C(20) C 0.2995(2) 0.2738(2) 0.4159(2) 0.0211(6) Uani 1.0 2 d .
C(21) C 0.2202(2) -0.0467(2) 0.9713(2) 0.0194(5) Uani 1.0 2 d .
C(22) C 0.1481(2) -0.1122(2) 1.0850(2) 0.0199(5) Uani 1.0 2 d .
C(23) C 0.2499(2) -0.1115(2) 0.8957(2) 0.0188(5) Uani 1.0 2 d .
C(24) C 0.2417(3) -0.0401(3) 0.7761(3) 0.0213(6) Uani 1.0 2 d .
C(25) C 0.2764(3) -0.0945(3) 0.7016(2) 0.0246(6) Uani 1.0 2 d .
C(26) C 0.3222(3) -0.2214(3) 0.7445(3) 0.0269(6) Uani 1.0 2 d .
C(27) C 0.3290(3) -0.2942(3) 0.8637(3) 0.0288(7) Uani 1.0 2 d .
C(28) C 0.2925(3) -0.2407(2) 0.9392(2) 0.0226(6) Uani 1.0 2 d .
C(29) C 0.1079(2) -0.0642(2) 1.16996(19) 0.0183(5) Uani 1.0 2 d .
C(30) C 0.1227(2) 0.0688(2) 1.1398(2) 0.0205(5) Uani 1.0 2 d .
C(31) C 0.0842(3) 0.1068(3) 1.2258(3) 0.0245(6) Uani 1.0 2 d .
C(32) C 0.0286(3) 0.0154(3) 1.3440(2) 0.0277(6) Uani 1.0 2 d .
C(33) C 0.0120(3) -0.1162(3) 1.3750(2) 0.0264(6) Uani 1.0 2 d .
C(34) C 0.0503(2) -0.1544(3) 1.2900(3) 0.0230(6) Uani 1.0 2 d .
H(1) H 0.6253 0.3341 0.6111 0.0264 Uiso 1.0 2 calc R
H(2) H 0.7093 0.2183 0.6865 0.0268 Uiso 1.0 2 calc R
H(3) H 0.5829 0.1988 0.8676 0.0240 Uiso 1.0 2 calc R
H(4) H 0.6382 0.3479 0.7799 0.0237 Uiso 1.0 2 calc R
H(5) H 0.5354 0.0680 0.6001 0.0376 Uiso 1.0 2 calc R
H(6) H 0.6451 0.1784 0.5425 0.0375 Uiso 1.0 2 calc R
H(7) H 0.5044 0.2217 0.5379 0.0377 Uiso 1.0 2 calc R
H(8) H 0.6025 0.0222 0.8491 0.0308 Uiso 1.0 2 calc R
H(9) H 0.6227 -0.0251 0.7519 0.0309 Uiso 1.0 2 calc R
H(10) H 0.4869 -0.0377 0.8362 0.0311 Uiso 1.0 2 calc R
H(11) H 0.5266 0.4900 0.6360 0.0297 Uiso 1.0 2 calc R
H(12) H 0.4570 0.5265 0.7370 0.0297 Uiso 1.0 2 calc R
H(13) H 0.3773 0.4859 0.6738 0.0290 Uiso 1.0 2 calc R
H(14) H 0.3372 0.3846 0.9091 0.0359 Uiso 1.0 2 calc R
H(15) H 0.4678 0.3338 0.9440 0.0359 Uiso 1.0 2 calc R
H(16) H 0.3626 0.2295 0.9731 0.0361 Uiso 1.0 2 calc R
H(17) H 0.1207 0.5015 0.4550 0.0216 Uiso 1.0 2 calc R
H(18) H 0.1566 0.6446 0.5326 0.0247 Uiso 1.0 2 calc R
H(19) H 0.0894 0.7276 0.6634 0.0337 Uiso 1.0 2 calc R
H(20) H 0.0393 0.5841 0.8713 0.0385 Uiso 1.0 2 calc R
H(21) H 0.0474 0.3543 0.9468 0.0314 Uiso 1.0 2 calc R
H(22) H 0.1221 0.2709 0.8168 0.0250 Uiso 1.0 2 calc R
H(23) H 0.1498 0.5302 0.2590 0.0267 Uiso 1.0 2 calc R
H(24) H 0.2288 0.4662 0.1155 0.0307 Uiso 1.0 2 calc R
H(25) H 0.3522 0.2819 0.1583 0.0345 Uiso 1.0 2 calc R
H(26) H 0.3934 0.1586 0.3491 0.0320 Uiso 1.0 2 calc R
H(27) H 0.3170 0.2228 0.4929 0.0253 Uiso 1.0 2 calc R
H(28) H 0.1207 -0.1998 1.1122 0.0217 Uiso 1.0 2 calc R
H(29) H 0.2111 0.0470 0.7458 0.0270 Uiso 1.0 2 calc R
H(30) H 0.2695 -0.0446 0.6206 0.0306 Uiso 1.0 2 calc R
H(31) H 0.3480 -0.2580 0.6929 0.0357 Uiso 1.0 2 calc R
H(32) H 0.3592 -0.3813 0.8938 0.0353 Uiso 1.0 2 calc R
H(33) H 0.2967 -0.2923 1.0209 0.0254 Uiso 1.0 2 calc R
H(34) H 0.1595 0.1329 1.0592 0.0215 Uiso 1.0 2 calc R
H(35) H 0.0954 0.1968 1.2038 0.0297 Uiso 1.0 2 calc R
H(36) H 0.0025 0.0423 1.4027 0.0340 Uiso 1.0 2 calc R
H(37) H -0.0259 -0.1794 1.4556 0.0275 Uiso 1.0 2 calc R
H(38) H 0.0374 -0.2443 1.3127 0.0252 Uiso 1.0 2 calc R

loop_
_atom_site_aniso_label
_atom_site_aniso_U_11
_atom_site_aniso_U_22
_atom_site_aniso_U_33
_atom_site_aniso_U_12
_atom_site_aniso_U_13
_atom_site_aniso_U_23
Fe(1) 0.0146(2) 0.0137(3) 0.0147(3) -0.00002(13) -0.00307(14) -0.00643(17)
O(1) 0.0298(9) 0.0241(8) 0.0240(9) 0.0135(7) -0.0144(7) -0.0138(7)
O(2) 0.0297(9) 0.0159(8) 0.0203(8) -0.0071(7) 0.0031(7) -0.0082(7)
N(1) 0.0154(8) 0.0158(8) 0.0187(9) 0.0022(7) -0.0022(7) -0.0083(8)
N(2) 0.0185(9) 0.0143(8) 0.0180(9) -0.0006(7) -0.0048(7) -0.0083(8)
C(1) 0.0142(10) 0.0267(11) 0.0259(12) -0.0011(8) -0.0031(9) -0.0131(10)
C(2) 0.0160(10) 0.0213(10) 0.0226(11) -0.0033(8) -0.0042(8) -0.0090(9)
C(3) 0.0278(12) 0.0371(13) 0.0282(12) 0.0039(10) -0.0029(10) -0.0237(11)
C(4) 0.0232(12) 0.0186(11) 0.0335(14) 0.0097(9) -0.0135(10) -0.0099(10)
C(5) 0.0281(12) 0.0141(10) 0.0293(13) -0.0018(9) -0.0067(10) -0.0063(10)
C(6) 0.0289(12) 0.0314(12) 0.0281(12) 0.0018(10) -0.0088(10) -0.0212(11)
C(7) 0.0166(10) 0.0163(10) 0.0206(10) 0.0004(8) -0.0038(8) -0.0086(9)
C(8) 0.0185(10) 0.0164(10) 0.0186(10) 0.0023(8) -0.0039(8) -0.0070(9)
C(9) 0.0155(10) 0.0190(10) 0.0234(11) 0.0015(8) -0.0043(8) -0.0124(9)
C(10) 0.0212(11) 0.0166(10) 0.0243(12) 0.0005(8) -0.0046(9) -0.0080(10)
C(11) 0.0256(12) 0.0199(11) 0.0386(15) 0.0044(9) -0.0073(10) -0.0170(11)
C(12) 0.0264(12) 0.0368(14) 0.0324(13) 0.0079(10) -0.0080(10) -0.0260(12)
C(13) 0.0256(12) 0.0307(12) 0.0226(11) 0.0097(10) -0.0093(9) -0.0152(10)
C(14) 0.0203(11) 0.0201(10) 0.0220(11) 0.0030(8) -0.0046(9) -0.0114(10)
C(15) 0.0160(10) 0.0170(10) 0.0206(11) -0.0043(8) -0.0005(8) -0.0093(9)
C(16) 0.0196(11) 0.0193(10) 0.0276(12) 0.0004(8) -0.0066(9) -0.0110(10)
C(17) 0.0315(13) 0.0265(12) 0.0187(11) -0.0062(10) -0.0051(10) -0.0099(10)
C(18) 0.0318(13) 0.0304(12) 0.0234(12) -0.0026(10) -0.0030(10) -0.0175(11)
C(19) 0.0293(12) 0.0231(11) 0.0273(12) 0.0039(9) -0.0069(10) -0.0165(10)
C(20) 0.0242(11) 0.0184(10) 0.0193(11) 0.0000(9) -0.0048(9) -0.0083(9)
C(21) 0.0201(10) 0.0146(9) 0.0221(11) 0.0002(8) -0.0051(8) -0.0080(9)
C(22) 0.0191(10) 0.0143(9) 0.0212(11) -0.0018(8) -0.0029(8) -0.0055(9)
C(23) 0.0164(10) 0.0174(10) 0.0226(11) -0.0010(8) -0.0019(8) -0.0109(9)
C(24) 0.0225(11) 0.0211(11) 0.0238(12) 0.0037(9) -0.0090(9) -0.0127(10)
C(25) 0.0282(12) 0.0251(12) 0.0226(12) -0.0012(9) -0.0075(9) -0.0123(10)
C(26) 0.0315(13) 0.0290(12) 0.0283(12) 0.0007(10) -0.0057(10) -0.0205(11)
C(27) 0.0354(14) 0.0184(11) 0.0348(14) 0.0040(9) -0.0060(11) -0.0163(11)
C(28) 0.0273(12) 0.0153(10) 0.0216(11) 0.0003(9) -0.0055(9) -0.0065(9)
C(29) 0.0154(10) 0.0164(10) 0.0203(11) 0.0026(8) -0.0052(8) -0.0069(9)
C(30) 0.0190(10) 0.0169(10) 0.0176(11) 0.0003(8) -0.0001(8) -0.0047(9)
C(31) 0.0246(12) 0.0219(11) 0.0277(13) 0.0036(9) -0.0056(10) -0.0134(10)
C(32) 0.0298(13) 0.0340(13) 0.0209(12) 0.0081(10) -0.0060(10) -0.0159(11)
C(33) 0.0223(11) 0.0283(12) 0.0179(11) 0.0025(9) -0.0020(9) -0.0052(10)
C(34) 0.0194(11) 0.0192(10) 0.0244(12) 0.0007(8) -0.0044(9) -0.0068(10)

loop_
_atom_type_symbol
_atom_type_description
_atom_type_scat_dispersion_real
_atom_type_scat_dispersion_imag
_atom_type_scat_source
C C 0.0033 0.0016
;
International Tables for Crystallography
(1992, Vol. C, Tables 4.2.6.8 and 6.1.1.4)
;
H H 0.0000 0.0000
;
International Tables for Crystallography
(1992, Vol. C, Table 6.1.1.4)
;
Fe Fe 0.3463 0.8444
;
International Tables for Crystallography
(1992, Vol. C, Tables 4.2.6.8 and 6.1.1.4)
;
N N 0.0061 0.0033
;
International Tables for Crystallography
(1992, Vol. C, Tables 4.2.6.8 and 6.1.1.4)
;
O O 0.0106 0.0060
;
International Tables for Crystallography
(1992, Vol. C, Tables 4.2.6.8 and 6.1.1.4)
;

loop_
_geom_angle_atom_site_label_1
_geom_angle_atom_site_label_2
_geom_angle_atom_site_label_3
_geom_angle
_geom_angle_publ_flag
O(1) Fe(1) O(2) 131.99(11) yes
O(1) Fe(1) N(1) 102.75(14) yes
O(1) Fe(1) N(2) 112.39(14) yes
O(2) Fe(1) N(1) 113.27(15) yes
O(2) Fe(1) N(2) 102.70(15) yes
N(1) Fe(1) N(2) 83.20(14) yes
Fe(1) O(1) C(7) 136.0(2) yes
Fe(1) O(2) C(21) 135.1(2) yes
Fe(1) N(1) C(1) 105.1(2) yes
Fe(1) N(1) C(3) 113.26(18) yes
Fe(1) N(1) C(4) 110.3(2) yes
C(1) N(1) C(3) 109.1(2) yes
C(1) N(1) C(4) 110.5(3) yes
C(3) N(1) C(4) 108.6(3) yes
Fe(1) N(2) C(2) 104.9(2) yes
Fe(1) N(2) C(5) 110.9(3) yes
Fe(1) N(2) C(6) 113.07(19) yes
C(2) N(2) C(5) 110.4(3) yes
C(2) N(2) C(6) 108.9(3) yes
C(5) N(2) C(6) 108.6(3) yes
N(1) C(1) C(2) 110.6(2) yes
N(2) C(2) C(1) 110.9(3) yes
O(1) C(7) C(8) 122.7(3) yes
O(1) C(7) C(9) 116.1(3) yes
C(8) C(7) C(9) 121.3(3) yes
C(7) C(8) C(15) 127.1(3) yes
C(7) C(9) C(10) 122.7(3) yes
C(7) C(9) C(14) 119.2(3) yes
C(10) C(9) C(14) 118.0(3) yes
C(9) C(10) C(11) 120.7(3) yes
C(10) C(11) C(12) 120.6(3) yes
C(11) C(12) C(13) 119.2(4) yes
C(12) C(13) C(14) 120.3(3) yes
C(9) C(14) C(13) 121.0(3) yes
C(8) C(15) C(16) 118.9(3) yes
C(8) C(15) C(20) 123.7(3) yes
C(16) C(15) C(20) 117.4(3) yes
C(15) C(16) C(17) 121.2(3) yes
C(16) C(17) C(18) 120.8(3) yes
C(17) C(18) C(19) 119.0(3) yes
C(18) C(19) C(20) 120.5(3) yes
C(15) C(20) C(19) 121.1(3) yes
O(2) C(21) C(22) 123.4(3) yes
O(2) C(21) C(23) 116.4(3) yes
C(22) C(21) C(23) 120.2(3) yes
C(21) C(22) C(29) 127.8(3) yes
C(21) C(23) C(24) 119.7(3) yes
C(21) C(23) C(28) 122.0(3) yes
C(24) C(23) C(28) 118.3(3) yes
C(23) C(24) C(25) 121.0(3) yes
C(24) C(25) C(26) 120.3(3) yes
C(25) C(26) C(27) 119.2(4) yes
C(26) C(27) C(28) 120.7(3) yes
C(23) C(28) C(27) 120.5(3) yes
C(22) C(29) C(30) 124.1(2) yes
C(22) C(29) C(34) 118.9(3) yes
C(30) C(29) C(34) 117.1(3) yes
C(29) C(30) C(31) 120.9(3) yes
C(30) C(31) C(32) 120.8(3) yes
C(31) C(32) C(33) 119.0(4) yes
C(32) C(33) C(34) 120.3(3) yes
C(29) C(34) C(33) 121.8(3) yes
N(1) C(1) H(1) 109.535 no
N(1) C(1) H(2) 109.556 no
C(2) C(1) H(1) 109.345 no
C(2) C(1) H(2) 109.670 no
H(1) C(1) H(2) 108.075 no
N(2) C(2) H(3) 109.496 no
N(2) C(2) H(4) 109.614 no
C(1) C(2) H(3) 109.270 no
C(1) C(2) H(4) 109.463 no
H(3) C(2) H(4) 108.041 no
N(1) C(3) H(5) 109.448 no
N(1) C(3) H(6) 109.394 no
N(1) C(3) H(7) 109.581 no
H(5) C(3) H(6) 109.465 no
H(5) C(3) H(7) 109.467 no
H(6) C(3) H(7) 109.472 no
N(1) C(4) H(8) 109.485 no
N(1) C(4) H(9) 109.467 no
N(1) C(4) H(10) 109.467 no
H(8) C(4) H(9) 109.468 no
H(8) C(4) H(10) 109.472 no
H(9) C(4) H(10) 109.469 no
N(2) C(5) H(11) 109.688 no
N(2) C(5) H(12) 109.519 no
N(2) C(5) H(13) 109.205 no
H(11) C(5) H(12) 109.465 no
H(11) C(5) H(13) 109.478 no
H(12) C(5) H(13) 109.472 no
N(2) C(6) H(14) 109.404 no
N(2) C(6) H(15) 109.485 no
N(2) C(6) H(16) 109.524 no
H(14) C(6) H(15) 109.466 no
H(14) C(6) H(16) 109.478 no
H(15) C(6) H(16) 109.471 no
C(7) C(8) H(17) 116.451 no
C(15) C(8) H(17) 116.431 no
C(9) C(10) H(18) 119.559 no
C(11) C(10) H(18) 119.777 no
C(10) C(11) H(19) 119.680 no
C(12) C(11) H(19) 119.683 no
C(11) C(12) H(20) 120.360 no
C(13) C(12) H(20) 120.465 no
C(12) C(13) H(21) 119.852 no
C(14) C(13) H(21) 119.804 no
C(9) C(14) H(22) 119.413 no
C(13) C(14) H(22) 119.629 no
C(15) C(16) H(23) 119.488 no
C(17) C(16) H(23) 119.354 no
C(16) C(17) H(24) 119.629 no
C(18) C(17) H(24) 119.540 no
C(17) C(18) H(25) 120.625 no
C(19) C(18) H(25) 120.416 no
C(18) C(19) H(26) 119.664 no
C(20) C(19) H(26) 119.883 no
C(15) C(20) H(27) 119.556 no
C(19) C(20) H(27) 119.320 no
C(21) C(22) H(28) 116.043 no
C(29) C(22) H(28) 116.193 no
C(23) C(24) H(29) 119.269 no
C(25) C(24) H(29) 119.713 no
C(24) C(25) H(30) 119.773 no
C(26) C(25) H(30) 119.896 no
C(25) C(26) H(31) 120.371 no
C(27) C(26) H(31) 120.458 no
C(26) C(27) H(32) 119.496 no
C(28) C(27) H(32) 119.833 no
C(23) C(28) H(33) 119.824 no
C(27) C(28) H(33) 119.656 no
C(29) C(30) H(34) 119.410 no
C(31) C(30) H(34) 119.702 no
C(30) C(31) H(35) 119.586 no
C(32) C(31) H(35) 119.584 no
C(31) C(32) H(36) 120.353 no
C(33) C(32) H(36) 120.628 no
C(32) C(33) H(37) 119.615 no
C(34) C(33) H(37) 120.043 no
C(29) C(34) H(38) 119.093 no
C(33) C(34) H(38) 119.075 no

loop_
_geom_bond_atom_site_label_1
_geom_bond_atom_site_label_2
_geom_bond_distance
_geom_bond_publ_flag
Fe(1) O(1) 1.897(3) yes
Fe(1) O(2) 1.891(4) yes
Fe(1) N(1) 2.189(4) yes
Fe(1) N(2) 2.190(4) yes
O(1) C(7) 1.329(4) yes
O(2) C(21) 1.331(4) yes
N(1) C(1) 1.488(5) yes
N(1) C(3) 1.479(4) yes
N(1) C(4) 1.481(4) yes
N(2) C(2) 1.477(4) yes
N(2) C(5) 1.476(4) yes
N(2) C(6) 1.486(4) yes
C(1) C(2) 1.519(5) yes
C(7) C(8) 1.361(4) yes
C(7) C(9) 1.493(5) yes
C(8) C(15) 1.463(5) yes
C(9) C(10) 1.408(5) yes
C(9) C(14) 1.398(4) yes
C(10) C(11) 1.382(5) yes
C(11) C(12) 1.389(4) yes
C(12) C(13) 1.394(5) yes
C(13) C(14) 1.385(5) yes
C(15) C(16) 1.396(4) yes
C(15) C(20) 1.405(4) yes
C(16) C(17) 1.391(5) yes
C(17) C(18) 1.380(5) yes
C(18) C(19) 1.392(4) yes
C(19) C(20) 1.388(5) yes
C(21) C(22) 1.358(4) yes
C(21) C(23) 1.494(5) yes
C(22) C(29) 1.455(5) yes
C(23) C(24) 1.397(4) yes
C(23) C(28) 1.401(5) yes
C(24) C(25) 1.387(5) yes
C(25) C(26) 1.391(5) yes
C(26) C(27) 1.388(5) yes
C(27) C(28) 1.390(5) yes
C(29) C(30) 1.411(5) yes
C(29) C(34) 1.407(4) yes
C(30) C(31) 1.381(5) yes
C(31) C(32) 1.389(4) yes
C(32) C(33) 1.394(5) yes
C(33) C(34) 1.370(5) yes
C(1) H(1) 0.990 no
C(1) H(2) 0.990 no
C(2) H(3) 0.990 no
C(2) H(4) 0.990 no
C(3) H(5) 0.980 no
C(3) H(6) 0.980 no
C(3) H(7) 0.980 no
C(4) H(8) 0.980 no
C(4) H(9) 0.980 no
C(4) H(10) 0.980 no
C(5) H(11) 0.980 no
C(5) H(12) 0.980 no
C(5) H(13) 0.980 no
C(6) H(14) 0.980 no
C(6) H(15) 0.980 no
C(6) H(16) 0.980 no
C(8) H(17) 0.950 no
C(10) H(18) 0.950 no
C(11) H(19) 0.950 no
C(12) H(20) 0.950 no
C(13) H(21) 0.950 no
C(14) H(22) 0.950 no
C(16) H(23) 0.950 no
C(17) H(24) 0.950 no
C(18) H(25) 0.950 no
C(19) H(26) 0.950 no
C(20) H(27) 0.950 no
C(22) H(28) 0.950 no
C(24) H(29) 0.950 no
C(25) H(30) 0.950 no
C(26) H(31) 0.950 no
C(27) H(32) 0.950 no
C(28) H(33) 0.950 no
C(30) H(34) 0.950 no
C(31) H(35) 0.950 no
C(32) H(36) 0.950 no
C(33) H(37) 0.950 no
C(34) H(38) 0.950 no

loop_
_geom_contact_atom_site_label_1
_geom_contact_atom_site_label_2
_geom_contact_distance
_geom_contact_publ_flag
_geom_contact_site_symmetry_2
Fe(1) C(9) 3.357(7) no .
Fe(1) C(14) 3.091(6) no .
Fe(1) C(23) 3.346(8) no .
Fe(1) C(24) 3.114(7) no .
O(1) C(3) 3.282(6) no .
O(1) C(5) 3.460(6) no .
O(1) C(10) 3.587(8) no .
O(1) C(14) 2.895(5) no .
O(1) C(15) 2.962(5) no .
O(1) C(20) 2.872(4) no .
O(1) C(24) 3.473(8) no .
O(2) C(4) 3.470(6) no .
O(2) C(6) 3.276(7) no .
O(2) C(14) 3.446(7) no .
O(2) C(24) 2.930(5) no .
O(2) C(28) 3.563(8) no .
O(2) C(29) 2.982(6) no .
O(2) C(30) 2.910(5) no .
C(1) C(5) 3.083(7) no .
C(2) C(4) 3.100(7) no .
C(4) C(23) 3.577(7) no .
C(5) C(9) 3.569(6) no .
C(7) C(20) 3.071(5) no .
C(8) C(10) 3.092(6) no .
C(9) C(12) 2.809(6) no .
C(10) C(13) 2.774(5) no .
C(11) C(14) 2.772(7) no .
C(15) C(18) 2.820(5) no .
C(16) C(19) 2.766(7) no .
C(17) C(20) 2.763(5) no .
C(21) C(30) 3.084(5) no .
C(22) C(28) 3.074(6) no .
C(23) C(26) 2.809(6) no .
C(24) C(27) 2.768(7) no .
C(25) C(28) 2.775(5) no .
C(29) C(32) 2.817(5) no .
C(30) C(33) 2.773(6) no .
C(31) C(34) 2.761(7) no .
C(11) C(16) 3.428(7) no 2_566
C(11) C(26) 3.503(7) no 1_565
C(12) C(16) 3.514(6) no 2_566
C(12) C(17) 3.482(6) no 2_566
C(16) C(11) 3.428(7) no 2_566
C(16) C(12) 3.514(6) no 2_566
C(17) C(12) 3.482(6) no 2_566
C(19) C(26) 3.582(7) no 2_656
C(25) C(32) 3.541(7) no 2_557
C(26) C(11) 3.503(7) no 1_545
C(26) C(19) 3.582(7) no 2_656
C(32) C(25) 3.541(7) no 2_557
Fe(1) H(1) 3.2180 no .
Fe(1) H(3) 3.1948 no .
Fe(1) H(5) 3.4715 no .
Fe(1) H(7) 2.9674 no .
Fe(1) H(8) 3.4137 no .
Fe(1) H(10) 2.8948 no .
Fe(1) H(11) 3.4228 no .
Fe(1) H(13) 2.9012 no .
Fe(1) H(14) 3.4721 no .
Fe(1) H(16) 2.9696 no .
Fe(1) H(22) 2.6058 no .
Fe(1) H(29) 2.6421 no .
O(1) H(7) 2.6049 no .
O(1) H(13) 2.8696 no .
O(1) H(17) 3.1835 no .
O(1) H(22) 2.6943 no .
O(1) H(27) 2.2481 no .
O(1) H(29) 2.6884 no .
O(2) H(10) 2.8875 no .
O(2) H(16) 2.6002 no .
O(2) H(22) 2.6597 no .
O(2) H(28) 3.1856 no .
O(2) H(29) 2.7399 no .
O(2) H(34) 2.2898 no .
N(1) H(3) 2.6850 no .
N(1) H(4) 3.3228 no .
N(1) H(11) 3.5994 no .
N(2) H(1) 2.6837 no .
N(2) H(2) 3.3178 no .
C(1) H(5) 3.2245 no .
C(1) H(6) 2.4288 no .
C(1) H(7) 2.8207 no .
C(1) H(8) 2.4292 no .
C(1) H(9) 2.8985 no .
C(1) H(10) 3.2171 no .
C(1) H(11) 2.6977 no .
C(2) H(8) 2.7173 no .
C(2) H(11) 2.4207 no .
C(2) H(12) 2.8859 no .
C(2) H(13) 3.2015 no .
C(2) H(14) 3.2192 no .
C(2) H(15) 2.4298 no .
C(2) H(16) 2.8105 no .
C(3) H(1) 2.4861 no .
C(3) H(2) 2.7428 no .
C(3) H(8) 3.1846 no .
C(3) H(9) 2.3807 no .
C(3) H(10) 2.8655 no .
C(3) H(27) 3.0870 no .
C(4) H(1) 3.2719 no .
C(4) H(2) 2.5210 no .
C(4) H(3) 2.8103 no .
C(4) H(5) 2.4117 no .
C(4) H(6) 2.8083 no .
C(4) H(7) 3.2113 no .
C(5) H(1) 2.7947 no .
C(5) H(3) 3.2602 no .
C(5) H(4) 2.5119 no .
C(5) H(14) 2.4198 no .
C(5) H(15) 2.8060 no .
C(5) H(16) 3.2144 no .
C(6) H(3) 2.4808 no .
C(6) H(4) 2.7291 no .
C(6) H(11) 3.1888 no .
C(6) H(12) 2.3806 no .
C(6) H(13) 2.8656 no .
C(6) H(34) 3.1365 no .
C(7) H(13) 2.9918 no .
C(7) H(18) 2.7201 no .
C(7) H(22) 2.6392 no .
C(7) H(27) 2.8110 no .
C(7) H(29) 3.4923 no .
C(8) H(18) 2.8832 no .
C(8) H(23) 2.6100 no .
C(8) H(27) 2.7133 no .
C(9) H(13) 2.6307 no .
C(9) H(17) 2.5942 no .
C(9) H(19) 3.2797 no .
C(9) H(21) 3.2762 no .
C(10) H(13) 2.9236 no .
C(10) H(17) 2.8203 no .
C(10) H(20) 3.2653 no .
C(10) H(22) 3.2661 no .
C(11) H(13) 3.4376 no .
C(11) H(21) 3.2587 no .
C(12) H(14) 3.5569 no .
C(12) H(18) 3.2627 no .
C(12) H(22) 3.2658 no .
C(13) H(13) 3.5416 no .
C(13) H(14) 3.1029 no .
C(13) H(19) 3.2586 no .
C(13) H(34) 3.2495 no .
C(14) H(13) 3.0147 no .
C(14) H(14) 3.3622 no .
C(14) H(18) 3.2653 no .
C(14) H(20) 3.2694 no .
C(14) H(34) 3.3905 no .
C(15) H(24) 3.2786 no .
C(15) H(26) 3.2872 no .
C(16) H(17) 2.5930 no .
C(16) H(25) 3.2687 no .
C(16) H(27) 3.2552 no .
C(17) H(26) 3.2452 no .
C(18) H(23) 3.2593 no .
C(18) H(27) 3.2649 no .
C(19) H(7) 3.5646 no .
C(19) H(24) 3.2463 no .
C(19) H(30) 3.5256 no .
C(20) H(7) 2.9587 no .
C(20) H(17) 3.3386 no .
C(20) H(23) 3.2563 no .
C(20) H(25) 3.2711 no .
C(20) H(30) 3.3084 no .
C(21) H(10) 3.0245 no .
C(21) H(22) 3.4461 no .
C(21) H(29) 2.6451 no .
C(21) H(33) 2.7025 no .
C(21) H(34) 2.8295 no .
C(22) H(33) 2.8793 no .
C(22) H(34) 2.7185 no .
C(22) H(38) 2.6087 no .
C(23) H(10) 2.6388 no .
C(23) H(28) 2.5649 no .
C(23) H(30) 3.2764 no .
C(23) H(32) 3.2782 no .
C(24) H(5) 3.4082 no .
C(24) H(10) 3.0271 no .
C(24) H(27) 3.3967 no .
C(24) H(31) 3.2679 no .
C(24) H(33) 3.2624 no .
C(25) H(5) 3.1885 no .
C(25) H(10) 3.5593 no .
C(25) H(27) 3.3132 no .
C(25) H(32) 3.2537 no .
C(26) H(29) 3.2646 no .
C(26) H(33) 3.2666 no .
C(27) H(10) 3.4272 no .
C(27) H(30) 3.2556 no .
C(28) H(10) 2.8905 no .
C(28) H(28) 2.7991 no .
C(28) H(29) 3.2597 no .
C(28) H(31) 3.2718 no .
C(29) H(35) 3.2820 no .
C(29) H(37) 3.2814 no .
C(30) H(16) 3.0465 no .
C(30) H(21) 3.2175 no .
C(30) H(28) 3.3392 no .
C(30) H(36) 3.2651 no .
C(30) H(38) 3.2641 no .
C(31) H(21) 3.4651 no .
C(31) H(37) 3.2563 no .
C(32) H(34) 3.2622 no .
C(32) H(38) 3.2508 no .
C(33) H(35) 3.2568 no .
C(34) H(28) 2.5872 no .
C(34) H(34) 3.2654 no .
C(34) H(36) 3.2570 no .
H(1) H(3) 2.8661 no .
H(1) H(4) 2.3634 no .
H(1) H(5) 3.4339 no .
H(1) H(6) 2.3812 no .
H(1) H(7) 2.5958 no .
H(1) H(8) 3.3935 no .
H(1) H(11) 2.1601 no .
H(1) H(12) 3.5664 no .
H(1) H(13) 3.2852 no .
H(2) H(3) 2.3642 no .
H(2) H(4) 2.3690 no .
H(2) H(5) 3.4477 no .
H(2) H(6) 2.4517 no .
H(2) H(7) 3.3487 no .
H(2) H(8) 2.3574 no .
H(2) H(9) 2.7151 no .
H(2) H(10) 3.4510 no .
H(2) H(11) 3.4580 no .
H(3) H(8) 2.1815 no .
H(3) H(9) 3.5851 no .
H(3) H(10) 3.2970 no .
H(3) H(11) 3.3865 no .
H(3) H(14) 3.4292 no .
H(3) H(15) 2.3903 no .
H(3) H(16) 2.5809 no .
H(4) H(8) 3.4739 no .
H(4) H(11) 2.3573 no .
H(4) H(12) 2.7036 no .
H(4) H(13) 3.4421 no .
H(4) H(14) 3.4392 no .
H(4) H(15) 2.4387 no .
H(4) H(16) 3.3297 no .
H(5) H(8) 3.3375 no .
H(5) H(9) 2.1821 no .
H(5) H(10) 2.6472 no .
H(5) H(27) 3.0798 no .
H(5) H(29) 3.5904 no .
H(5) H(30) 3.2348 no .
H(6) H(8) 3.4381 no .
H(6) H(9) 2.5601 no .
H(6) H(10) 3.4808 no .
H(7) H(9) 3.3223 no .
H(7) H(10) 3.5426 no .
H(7) H(26) 3.4507 no .
H(7) H(27) 2.2990 no .
H(10) H(29) 3.4436 no .
H(10) H(33) 3.2466 no .
H(11) H(14) 3.3467 no .
H(11) H(15) 3.4386 no .
H(12) H(14) 2.1906 no .
H(12) H(15) 2.5536 no .
H(12) H(16) 3.3234 no .
H(13) H(14) 2.6508 no .
H(13) H(15) 3.4768 no .
H(13) H(16) 3.5458 no .
H(13) H(18) 3.3025 no .
H(13) H(22) 3.4280 no .
H(14) H(21) 3.1501 no .
H(14) H(22) 3.5583 no .
H(14) H(34) 3.1178 no .
H(16) H(34) 2.3517 no .
H(16) H(35) 3.5675 no .
H(17) H(18) 2.4637 no .
H(17) H(23) 2.3860 no .
H(18) H(19) 2.3247 no .
H(19) H(20) 2.3402 no .
H(20) H(21) 2.3488 no .
H(21) H(22) 2.3273 no .
H(21) H(34) 2.6296 no .
H(21) H(35) 3.1164 no .
H(22) H(29) 3.1978 no .
H(22) H(34) 2.9059 no .
H(23) H(24) 2.3261 no .
H(24) H(25) 2.3322 no .
H(25) H(26) 2.3426 no .
H(26) H(27) 2.3269 no .
H(26) H(30) 3.1634 no .
H(27) H(29) 2.8951 no .
H(27) H(30) 2.7289 no .
H(28) H(33) 2.4810 no .
H(28) H(38) 2.3770 no .
H(29) H(30) 2.3294 no .
H(30) H(31) 2.3449 no .
H(31) H(32) 2.3371 no .
H(32) H(33) 2.3325 no .
H(34) H(35) 2.3203 no .
H(35) H(36) 2.3382 no .
H(36) H(37) 2.3477 no .
H(37) H(38) 2.3077 no .
O(1) H(11) 3.2546 no 2_666
O(2) H(8) 3.3158 no 2_657
C(1) H(18) 3.0591 no 2_666
C(2) H(33) 3.1932 no 2_657
C(3) H(26) 3.3395 no 2_656
C(3) H(31) 3.1659 no 2_656
C(4) H(16) 3.2270 no 2_657
C(4) H(25) 3.2871 no 2_656
C(4) H(26) 3.3378 no 2_656
C(5) H(7) 3.3768 no 2_666
C(5) H(31) 3.2334 no 1_565
C(6) H(25) 2.9326 no 1_556
C(6) H(32) 3.3664 no 1_565
C(7) H(1) 3.2535 no 2_666
C(7) H(11) 3.3486 no 2_666
C(7) H(38) 3.0072 no 2_557
C(8) H(1) 3.1666 no 2_666
C(8) H(4) 3.2986 no 2_666
C(8) H(11) 3.2174 no 2_666
C(8) H(17) 3.3435 no 2_566
C(8) H(37) 3.1712 no 2_557
C(8) H(38) 3.1510 no 2_557
C(9) H(23) 3.2738 no 2_566
C(9) H(38) 3.1633 no 2_557
C(10) H(1) 3.2446 no 2_666
C(10) H(2) 3.5111 no 2_666
C(10) H(6) 3.2713 no 2_666
C(10) H(23) 3.2557 no 2_566
C(10) H(37) 3.2424 no 1_564
C(11) H(6) 3.5472 no 2_666
C(11) H(23) 3.2406 no 2_566
C(11) H(31) 3.1539 no 1_565
C(11) H(35) 3.2604 no 2_567
C(11) H(36) 3.4847 no 2_567
C(11) H(37) 3.3636 no 1_564
C(12) H(20) 3.4936 no 2_567
C(12) H(23) 3.1998 no 2_566
C(12) H(24) 3.1553 no 2_566
C(12) H(31) 3.5434 no 1_565
C(12) H(35) 3.2299 no 2_567
C(13) H(20) 3.4419 no 2_567
C(13) H(23) 3.1231 no 2_566
C(13) H(24) 3.4990 no 2_566
C(13) H(28) 3.2780 no 2_557
C(14) H(23) 3.1678 no 2_566
C(14) H(28) 2.9918 no 2_557
C(14) H(38) 3.1533 no 2_557
C(15) H(4) 3.0098 no 2_666
C(15) H(11) 3.0591 no 2_666
C(15) H(12) 3.4717 no 2_666
C(15) H(37) 2.9638 no 2_557
C(16) H(4) 2.7154 no 2_666
C(16) H(33) 3.1777 no 1_564
C(16) H(37) 3.5922 no 2_557
C(17) H(4) 3.3512 no 2_666
C(17) H(20) 3.4885 no 2_566
C(17) H(32) 3.3849 no 1_564
C(17) H(33) 2.9967 no 1_564
C(17) H(35) 3.1227 no 1_554
C(18) H(9) 3.1364 no 2_656
C(18) H(15) 3.4464 no 1_554
C(18) H(32) 3.4938 no 2_656
C(18) H(35) 2.9960 no 1_554
C(19) H(5) 3.4043 no 2_656
C(19) H(9) 3.1075 no 2_656
C(19) H(12) 3.3247 no 2_666
C(19) H(31) 3.3648 no 2_656
C(20) H(11) 3.1984 no 2_666
C(20) H(12) 3.2414 no 2_666
C(20) H(37) 3.0736 no 2_557
C(21) H(3) 3.2093 no 2_657
C(21) H(8) 3.5753 no 2_657
C(22) H(2) 3.3922 no 2_657
C(22) H(3) 3.1703 no 2_657
C(22) H(4) 3.5156 no 2_657
C(22) H(8) 3.4946 no 2_657
C(22) H(22) 3.2796 no 2_557
C(25) H(19) 3.3582 no 1_545
C(25) H(36) 3.5782 no 2_557
C(26) H(6) 3.5049 no 2_656
C(26) H(12) 3.2090 no 1_545
C(26) H(19) 3.2425 no 1_545
C(26) H(20) 3.5578 no 1_545
C(26) H(26) 3.0920 no 2_656
C(27) H(12) 3.3148 no 1_545
C(27) H(14) 3.4840 no 1_545
C(27) H(20) 3.5915 no 1_545
C(27) H(24) 3.0877 no 1_546
C(27) H(25) 3.4822 no 2_656
C(27) H(26) 3.4607 no 2_656
C(28) H(3) 3.4488 no 2_657
C(28) H(4) 3.5513 no 2_657
C(28) H(15) 3.2390 no 2_657
C(28) H(24) 3.0435 no 1_546
C(29) H(2) 2.9658 no 2_657
C(29) H(8) 3.2208 no 2_657
C(29) H(22) 3.5890 no 2_557
C(29) H(29) 3.4479 no 2_557
C(30) H(8) 3.1445 no 2_657
C(30) H(9) 3.3663 no 2_657
C(31) H(9) 3.3430 no 2_657
C(31) H(19) 3.2125 no 2_567
C(31) H(20) 3.4426 no 2_567
C(31) H(25) 3.4314 no 1_556
C(32) H(19) 3.1243 no 2_567
C(32) H(29) 3.4423 no 2_557
C(32) H(30) 3.2282 no 2_557
C(32) H(36) 3.0076 no 2_558
C(33) H(2) 3.2619 no 2_657
C(33) H(18) 3.1189 no 1_546
C(33) H(29) 3.1087 no 2_557
C(33) H(30) 3.4898 no 2_557
C(33) H(36) 3.4289 no 2_558
C(34) H(2) 2.7520 no 2_657
C(34) H(18) 3.3257 no 1_546
C(34) H(22) 3.3635 no 2_557
C(34) H(29) 3.0996 no 2_557
H(1) C(7) 3.2535 no 2_666
H(1) C(8) 3.1666 no 2_666
H(1) C(10) 3.2446 no 2_666
H(1) H(13) 3.2801 no 2_666
H(1) H(17) 3.2355 no 2_666
H(1) H(18) 2.6160 no 2_666
H(2) C(10) 3.5111 no 2_666
H(2) C(22) 3.3922 no 2_657
H(2) C(29) 2.9658 no 2_657
H(2) C(33) 3.2619 no 2_657
H(2) C(34) 2.7520 no 2_657
H(2) H(17) 3.3154 no 2_666
H(2) H(18) 2.6077 no 2_666
H(2) H(28) 3.5525 no 2_657
H(2) H(38) 2.8565 no 2_657
H(3) C(21) 3.2093 no 2_657
H(3) C(22) 3.1703 no 2_657
H(3) C(28) 3.4488 no 2_657
H(3) H(8) 3.5140 no 2_657
H(3) H(10) 3.2982 no 2_657
H(3) H(28) 3.3649 no 2_657
H(3) H(33) 2.8392 no 2_657
H(4) C(8) 3.2986 no 2_666
H(4) C(15) 3.0098 no 2_666
H(4) C(16) 2.7154 no 2_666
H(4) C(17) 3.3512 no 2_666
H(4) C(22) 3.5156 no 2_657
H(4) C(28) 3.5513 no 2_657
H(4) H(17) 3.3334 no 2_666
H(4) H(23) 2.6640 no 2_666
H(4) H(28) 3.2791 no 2_657
H(4) H(33) 2.6596 no 2_657
H(5) C(19) 3.4043 no 2_656
H(5) H(26) 2.4826 no 2_656
H(5) H(30) 3.2865 no 2_656
H(5) H(31) 3.3208 no 2_656
H(6) C(10) 3.2713 no 2_666
H(6) C(11) 3.5472 no 2_666
H(6) C(26) 3.5049 no 2_656
H(6) H(13) 3.5412 no 2_666
H(6) H(18) 2.7892 no 2_666
H(6) H(19) 3.2946 no 2_666
H(6) H(26) 3.4734 no 2_656
H(6) H(30) 3.1775 no 2_656
H(6) H(31) 2.7561 no 2_656
H(7) C(5) 3.3768 no 2_666
H(7) H(11) 3.0259 no 2_666
H(7) H(12) 3.2858 no 2_666
H(7) H(13) 3.2574 no 2_666
H(7) H(31) 2.9181 no 2_656
H(8) O(2) 3.3158 no 2_657
H(8) C(21) 3.5753 no 2_657
H(8) C(22) 3.4946 no 2_657
H(8) C(29) 3.2208 no 2_657
H(8) C(30) 3.1445 no 2_657
H(8) H(3) 3.5140 no 2_657
H(8) H(16) 2.7630 no 2_657
H(8) H(25) 3.5861 no 2_656
H(8) H(34) 3.1981 no 2_657
H(9) C(18) 3.1364 no 2_656
H(9) C(19) 3.1075 no 2_656
H(9) C(30) 3.3663 no 2_657
H(9) C(31) 3.3430 no 2_657
H(9) H(16) 3.2410 no 2_657
H(9) H(25) 2.6291 no 2_656
H(9) H(26) 2.5560 no 2_656
H(9) H(35) 3.5635 no 2_657
H(10) H(3) 3.2982 no 2_657
H(10) H(15) 3.3163 no 2_657
H(10) H(16) 3.1524 no 2_657
H(10) H(25) 3.1961 no 2_656
H(10) H(26) 3.3581 no 2_656
H(11) O(1) 3.2546 no 2_666
H(11) C(7) 3.3486 no 2_666
H(11) C(8) 3.2174 no 2_666
H(11) C(15) 3.0591 no 2_666
H(11) C(20) 3.1984 no 2_666
H(11) H(7) 3.0259 no 2_666
H(11) H(27) 3.3199 no 2_666
H(12) C(15) 3.4717 no 2_666
H(12) C(19) 3.3247 no 2_666
H(12) C(20) 3.2414 no 2_666
H(12) C(26) 3.2090 no 1_565
H(12) C(27) 3.3148 no 1_565
H(12) H(7) 3.2858 no 2_666
H(12) H(27) 3.5634 no 2_666
H(12) H(31) 2.5383 no 1_565
H(12) H(32) 2.7459 no 1_565
H(13) H(1) 3.2801 no 2_666
H(13) H(6) 3.5412 no 2_666
H(13) H(7) 3.2574 no 2_666
H(13) H(31) 3.1079 no 1_565
H(14) C(27) 3.4840 no 1_565
H(14) H(24) 3.2525 no 1_556
H(14) H(25) 2.9393 no 1_556
H(14) H(32) 2.6675 no 1_565
H(15) C(18) 3.4464 no 1_556
H(15) C(28) 3.2390 no 2_657
H(15) H(10) 3.3163 no 2_657
H(15) H(25) 2.5799 no 1_556
H(15) H(32) 3.2225 no 1_565
H(15) H(32) 3.4799 no 2_657
H(15) H(33) 2.7244 no 2_657
H(16) C(4) 3.2270 no 2_657
H(16) H(8) 2.7630 no 2_657
H(16) H(9) 3.2410 no 2_657
H(16) H(10) 3.1524 no 2_657
H(16) H(25) 2.7873 no 1_556
H(17) C(8) 3.3435 no 2_566
H(17) H(1) 3.2355 no 2_666
H(17) H(2) 3.3154 no 2_666
H(17) H(4) 3.3334 no 2_666
H(17) H(17) 2.6343 no 2_566
H(17) H(18) 3.5840 no 2_566
H(17) H(37) 3.5077 no 2_557
H(17) H(38) 2.8219 no 1_564
H(17) H(38) 3.2481 no 2_557
H(18) C(1) 3.0591 no 2_666
H(18) C(33) 3.1189 no 1_564
H(18) C(34) 3.3257 no 1_564
H(18) H(1) 2.6160 no 2_666
H(18) H(2) 2.6077 no 2_666
H(18) H(6) 2.7892 no 2_666
H(18) H(17) 3.5840 no 2_566
H(18) H(37) 2.7413 no 1_564
H(18) H(38) 3.1234 no 1_564
H(19) C(25) 3.3582 no 1_565
H(19) C(26) 3.2425 no 1_565
H(19) C(31) 3.2125 no 2_567
H(19) C(32) 3.1243 no 2_567
H(19) H(6) 3.2946 no 2_666
H(19) H(30) 3.2100 no 1_565
H(19) H(31) 3.0217 no 1_565
H(19) H(35) 2.7332 no 2_567
H(19) H(36) 2.5687 no 2_567
H(19) H(37) 2.9874 no 1_564
H(20) C(12) 3.4936 no 2_567
H(20) C(13) 3.4419 no 2_567
H(20) C(17) 3.4885 no 2_566
H(20) C(26) 3.5578 no 1_565
H(20) C(27) 3.5915 no 1_565
H(20) C(31) 3.4426 no 2_567
H(20) H(20) 2.8891 no 2_567
H(20) H(21) 2.7737 no 2_567
H(20) H(24) 3.0296 no 2_566
H(20) H(35) 2.6907 no 2_567
H(21) H(20) 2.7737 no 2_567
H(21) H(23) 3.5800 no 2_566
H(21) H(24) 3.5752 no 2_566
H(21) H(28) 3.1842 no 2_557
H(22) C(22) 3.2796 no 2_557
H(22) C(29) 3.5890 no 2_557
H(22) C(34) 3.3635 no 2_557
H(22) H(28) 2.6789 no 2_557
H(22) H(38) 2.8909 no 2_557
H(23) C(9) 3.2738 no 2_566
H(23) C(10) 3.2557 no 2_566
H(23) C(11) 3.2406 no 2_566
H(23) C(12) 3.1998 no 2_566
H(23) C(13) 3.1231 no 2_566
H(23) C(14) 3.1678 no 2_566
H(23) H(4) 2.6640 no 2_666
H(23) H(21) 3.5800 no 2_566
H(23) H(28) 2.7920 no 1_564
H(23) H(33) 2.8947 no 1_564
H(23) H(38) 3.1324 no 1_564
H(24) C(12) 3.1553 no 2_566
H(24) C(13) 3.4990 no 2_566
H(24) C(27) 3.0877 no 1_564
H(24) C(28) 3.0435 no 1_564
H(24) H(14) 3.2525 no 1_554
H(24) H(20) 3.0296 no 2_566
H(24) H(21) 3.5752 no 2_566
H(24) H(32) 2.6421 no 1_564
H(24) H(33) 2.5430 no 1_564
H(24) H(35) 3.1254 no 1_554
H(25) C(4) 3.2871 no 2_656
H(25) C(6) 2.9326 no 1_554
H(25) C(27) 3.4822 no 2_656
H(25) C(31) 3.4314 no 1_554
H(25) H(8) 3.5861 no 2_656
H(25) H(9) 2.6291 no 2_656
H(25) H(10) 3.1961 no 2_656
H(25) H(14) 2.9393 no 1_554
H(25) H(15) 2.5799 no 1_554
H(25) H(16) 2.7873 no 1_554
H(25) H(32) 3.2920 no 2_656
H(25) H(35) 2.9197 no 1_554
H(26) C(3) 3.3395 no 2_656
H(26) C(4) 3.3378 no 2_656
H(26) C(26) 3.0920 no 2_656
H(26) C(27) 3.4607 no 2_656
H(26) H(5) 2.4826 no 2_656
H(26) H(6) 3.4734 no 2_656
H(26) H(9) 2.5560 no 2_656
H(26) H(10) 3.3581 no 2_656
H(26) H(31) 3.0075 no 2_656
H(27) H(11) 3.3199 no 2_666
H(27) H(12) 3.5634 no 2_666
H(27) H(37) 3.1595 no 2_557
H(28) C(13) 3.2780 no 2_557
H(28) C(14) 2.9918 no 2_557
H(28) H(2) 3.5525 no 2_657
H(28) H(3) 3.3649 no 2_657
H(28) H(4) 3.2791 no 2_657
H(28) H(21) 3.1842 no 2_557
H(28) H(22) 2.6789 no 2_557
H(28) H(23) 2.7920 no 1_546
H(29) C(29) 3.4479 no 2_557
H(29) C(32) 3.4423 no 2_557
H(29) C(33) 3.1087 no 2_557
H(29) C(34) 3.0996 no 2_557
H(29) H(37) 3.4297 no 2_557
H(29) H(38) 3.4047 no 2_557
H(30) C(32) 3.2282 no 2_557
H(30) C(33) 3.4898 no 2_557
H(30) H(5) 3.2865 no 2_656
H(30) H(6) 3.1775 no 2_656
H(30) H(19) 3.2100 no 1_545
H(30) H(36) 3.1038 no 2_557
H(30) H(37) 3.5423 no 2_557
H(31) C(3) 3.1659 no 2_656
H(31) C(5) 3.2334 no 1_545
H(31) C(11) 3.1539 no 1_545
H(31) C(12) 3.5434 no 1_545
H(31) C(19) 3.3648 no 2_656
H(31) H(5) 3.3208 no 2_656
H(31) H(6) 2.7561 no 2_656
H(31) H(7) 2.9181 no 2_656
H(31) H(12) 2.5383 no 1_545
H(31) H(13) 3.1079 no 1_545
H(31) H(19) 3.0217 no 1_545
H(31) H(26) 3.0075 no 2_656
H(32) C(6) 3.3664 no 1_545
H(32) C(17) 3.3849 no 1_546
H(32) C(18) 3.4938 no 2_656
H(32) H(12) 2.7459 no 1_545
H(32) H(14) 2.6675 no 1_545
H(32) H(15) 3.2225 no 1_545
H(32) H(15) 3.4799 no 2_657
H(32) H(24) 2.6421 no 1_546
H(32) H(25) 3.2920 no 2_656
H(33) C(2) 3.1932 no 2_657
H(33) C(16) 3.1777 no 1_546
H(33) C(17) 2.9967 no 1_546
H(33) H(3) 2.8392 no 2_657
H(33) H(4) 2.6596 no 2_657
H(33) H(15) 2.7244 no 2_657
H(33) H(23) 2.8947 no 1_546
H(33) H(24) 2.5430 no 1_546
H(34) H(8) 3.1981 no 2_657
H(35) C(11) 3.2604 no 2_567
H(35) C(12) 3.2299 no 2_567
H(35) C(17) 3.1227 no 1_556
H(35) C(18) 2.9960 no 1_556
H(35) H(9) 3.5635 no 2_657
H(35) H(19) 2.7332 no 2_567
H(35) H(20) 2.6907 no 2_567
H(35) H(24) 3.1254 no 1_556
H(35) H(25) 2.9197 no 1_556
H(36) C(11) 3.4847 no 2_567
H(36) C(25) 3.5782 no 2_557
H(36) C(32) 3.0076 no 2_558
H(36) C(33) 3.4289 no 2_558
H(36) H(19) 2.5687 no 2_567
H(36) H(30) 3.1038 no 2_557
H(36) H(36) 2.2407 no 2_558
H(36) H(37) 3.0854 no 2_558
H(37) C(8) 3.1712 no 2_557
H(37) C(10) 3.2424 no 1_546
H(37) C(11) 3.3636 no 1_546
H(37) C(15) 2.9638 no 2_557
H(37) C(16) 3.5922 no 2_557
H(37) C(20) 3.0736 no 2_557
H(37) H(17) 3.5077 no 2_557
H(37) H(18) 2.7413 no 1_546
H(37) H(19) 2.9874 no 1_546
H(37) H(27) 3.1595 no 2_557
H(37) H(29) 3.4297 no 2_557
H(37) H(30) 3.5423 no 2_557
H(37) H(36) 3.0854 no 2_558
H(38) C(7) 3.0072 no 2_557
H(38) C(8) 3.1510 no 2_557
H(38) C(9) 3.1633 no 2_557
H(38) C(14) 3.1533 no 2_557
H(38) H(2) 2.8565 no 2_657
H(38) H(17) 2.8219 no 1_546
H(38) H(17) 3.2481 no 2_557
H(38) H(18) 3.1234 no 1_546
H(38) H(22) 2.8909 no 2_557
H(38) H(23) 3.1324 no 1_546
H(38) H(29) 3.4047 no 2_557

loop_
_geom_torsion_atom_site_label_1
_geom_torsion_atom_site_label_2
_geom_torsion_atom_site_label_3
_geom_torsion_atom_site_label_4
_geom_torsion
_geom_torsion_publ_flag
O(1) Fe(1) O(2) C(21) 64.3(3) no
O(2) Fe(1) O(1) C(7) 65.0(3) no
O(1) Fe(1) N(1) C(1) 97.76(16) no
O(1) Fe(1) N(1) C(3) -21.22(14) no
O(1) Fe(1) N(1) C(4) -143.13(15) no
N(1) Fe(1) O(1) C(7) -156.53(18) no
O(1) Fe(1) N(2) C(2) -116.01(16) no
O(1) Fe(1) N(2) C(5) 3.20(13) no
O(1) Fe(1) N(2) C(6) 125.43(15) no
N(2) Fe(1) O(1) C(7) -68.7(3) no
O(2) Fe(1) N(1) C(1) -114.67(16) no
O(2) Fe(1) N(1) C(3) 126.35(15) no
O(2) Fe(1) N(1) C(4) 4.44(18) no
N(1) Fe(1) O(2) C(21) -71.0(3) no
O(2) Fe(1) N(2) C(2) 97.42(16) no
O(2) Fe(1) N(2) C(5) -143.38(13) no
O(2) Fe(1) N(2) C(6) -21.14(13) no
N(2) Fe(1) O(2) C(21) -158.97(17) no
N(1) Fe(1) N(2) C(2) -14.98(9) no
N(1) Fe(1) N(2) C(5) 104.23(18) no
N(1) Fe(1) N(2) C(6) -133.54(14) no
N(2) Fe(1) N(1) C(1) -13.74(10) no
N(2) Fe(1) N(1) C(3) -132.71(14) no
N(2) Fe(1) N(1) C(4) 105.38(19) no
Fe(1) O(1) C(7) C(8) -171.67(14) no
Fe(1) O(1) C(7) C(9) 9.1(3) no
Fe(1) O(2) C(21) C(22) -168.86(14) no
Fe(1) O(2) C(21) C(23) 12.0(4) no
Fe(1) N(1) C(1) C(2) 40.63(18) no
C(3) N(1) C(1) C(2) 162.37(17) no
C(4) N(1) C(1) C(2) -78.4(3) no
Fe(1) N(2) C(2) C(1) 41.92(17) no
C(5) N(2) C(2) C(1) -77.6(3) no
C(6) N(2) C(2) C(1) 163.26(17) no
N(1) C(1) C(2) N(2) -58.7(3) no
O(1) C(7) C(8) C(15) 1.8(4) no
O(1) C(7) C(9) C(10) 134.4(3) no
O(1) C(7) C(9) C(14) -42.4(3) no
C(8) C(7) C(9) C(10) -44.8(4) no
C(8) C(7) C(9) C(14) 138.3(3) no
C(9) C(7) C(8) C(15) -178.98(18) no
C(7) C(8) C(15) C(16) -169.9(2) no
C(7) C(8) C(15) C(20) 10.7(4) no
C(7) C(9) C(10) C(11) -172.4(2) no
C(7) C(9) C(14) C(13) 174.1(2) no
C(10) C(9) C(14) C(13) -3.0(4) no
C(14) C(9) C(10) C(11) 4.5(4) no
C(9) C(10) C(11) C(12) -2.1(4) no
C(10) C(11) C(12) C(13) -2.1(4) no
C(11) C(12) C(13) C(14) 3.6(4) no
C(12) C(13) C(14) C(9) -1.1(4) no
C(8) C(15) C(16) C(17) 177.98(19) no
C(8) C(15) C(20) C(19) -178.62(19) no
C(16) C(15) C(20) C(19) 2.0(4) no
C(20) C(15) C(16) C(17) -2.6(4) no
C(15) C(16) C(17) C(18) 1.1(4) no
C(16) C(17) C(18) C(19) 1.1(4) no
C(17) C(18) C(19) C(20) -1.6(4) no
C(18) C(19) C(20) C(15) 0.1(4) no
O(2) C(21) C(22) C(29) 2.2(4) no
O(2) C(21) C(23) C(24) -45.5(3) no
O(2) C(21) C(23) C(28) 131.1(3) no
C(22) C(21) C(23) C(24) 135.3(3) no
C(22) C(21) C(23) C(28) -48.1(4) no
C(23) C(21) C(22) C(29) -178.7(2) no
C(21) C(22) C(29) C(30) 10.3(4) no
C(21) C(22) C(29) C(34) -169.8(3) no
C(21) C(23) C(24) C(25) 175.74(19) no
C(21) C(23) C(28) C(27) -174.72(19) no
C(24) C(23) C(28) C(27) 1.9(4) no
C(28) C(23) C(24) C(25) -1.0(4) no
C(23) C(24) C(25) C(26) -0.9(4) no
C(24) C(25) C(26) C(27) 1.9(4) no
C(25) C(26) C(27) C(28) -1.0(4) no
C(26) C(27) C(28) C(23) -1.0(4) no
C(22) C(29) C(30) C(31) -178.9(2) no
C(22) C(29) C(34) C(33) 178.9(2) no
C(30) C(29) C(34) C(33) -1.2(4) no
C(34) C(29) C(30) C(31) 1.3(4) no
C(29) C(30) C(31) C(32) -0.7(4) no
C(30) C(31) C(32) C(33) -0.0(4) no
C(31) C(32) C(33) C(34) 0.1(4) no
C(32) C(33) C(34) C(29) 0.5(4) no
